data_4107948
loop_
_publ_author_name
'Yves Canac'
'Christine Lepetit'
'Mohammed Abdalilah'
'Carine Duhayon'
'Remi Chauvin'

_publ_contact_author_address
; 
Laboratoire de Chimie de Coordination
205 route de Narbonne
31077 Toulouse Cedex 04, FRANCE
;
_publ_contact_author_email yves.canac@lcc-toulouse.fr
_publ_contact_author_name 'Yves Canac'
_publ_section_title
;
 Diaminocarbene and Phosphonium Ylide Ligands: A Systematic Comparison of
 their Donor Character
;
_journal_name_full 'Journal of the American Chemical Society'
_journal_page_first 8406
_journal_page_last 8413
_journal_paper_doi 10.1021/ja801159v
_journal_volume 130
_journal_year 2008
_chemical_formula_moiety 'C16 H14 N4 O2 Rh, C F3 O3 S, 2(C H2 Cl2)'
_chemical_formula_sum 'C19 H18 Cl4 F3 N4 O5 Rh S'
_chemical_formula_weight 716.15
_space_group_IT_number 62
_symmetry_cell_setting orthorhombic
_symmetry_space_group_name_Hall '-P 2ac 2n'
_symmetry_space_group_name_H-M 'P n m a'
_atom_sites_solution_hydrogens geom
_atom_sites_solution_primary direct
_audit_creation_date 07-11-23
_audit_creation_method CRYSTALS_ver_12.84
_cell_angle_alpha 90
_cell_angle_beta 90
_cell_angle_gamma 90
_cell_formula_units_Z 4
_cell_length_a 13.5516(5)
_cell_length_b 11.7085(4)
_cell_length_c 16.9923(6)
_cell_measurement_reflns_used 7562
_cell_measurement_temperature 180
_cell_measurement_theta_max 29
_cell_measurement_theta_min 3
_cell_volume 2696.15(17)
_computing_cell_refinement 'CrysAlis RED, (Oxford Diffraction, 2002)'
_computing_data_collection 'Xcalibur, (Oxford Diffraction, 2002)'
_computing_data_reduction 'CrysAlis RED, (Oxford Diffraction, 2002)'
_computing_molecular_graphics 'CAMERON (Watkin et al., 1996)'
_computing_publication_material 'CRYSTALS (Betteridge et al., 2003)'
_computing_structure_refinement 'CRYSTALS (Betteridge et al., 2003)'
_computing_structure_solution 'SIR92 (Altomare et al., 1994)'
_diffrn_ambient_temperature 180
_diffrn_measured_fraction_theta_full 0.997
_diffrn_measured_fraction_theta_max 0.959
_diffrn_measurement_device_type 'Oxford Diffraction XCALIBUR'
_diffrn_measurement_method '\f & \w scans'
_diffrn_radiation_monochromator graphite
_diffrn_radiation_type 'Mo K\a'
_diffrn_radiation_wavelength 0.71073
_diffrn_reflns_av_R_equivalents 0.072
_diffrn_reflns_limit_h_max 20
_diffrn_reflns_limit_h_min -20
_diffrn_reflns_limit_k_max 17
_diffrn_reflns_limit_k_min -17
_diffrn_reflns_limit_l_max 25
_diffrn_reflns_limit_l_min -25
_diffrn_reflns_number 28592
_diffrn_reflns_theta_full 30.974
_diffrn_reflns_theta_max 32.264
_diffrn_reflns_theta_min 2.830
_diffrn_standards_number 0
_exptl_absorpt_coefficient_mu 1.166
_exptl_absorpt_correction_T_max 0.84
_exptl_absorpt_correction_T_min 0.79
_exptl_absorpt_correction_type multi-scan
_exptl_absorpt_process_details
;
[c.f. r.h. blessing, acta cryst. (1995), a51, 33-38]
;
_exptl_crystal_colour yellow
_exptl_crystal_density_diffrn 1.764
_exptl_crystal_description planar
_exptl_crystal_F_000 1424
_exptl_crystal_size_max 0.25
_exptl_crystal_size_mid 0.20
_exptl_crystal_size_min 0.15
_refine_diff_density_max 0.59
_refine_diff_density_min -0.43
_refine_ls_extinction_method none
_refine_ls_goodness_of_fit_ref 1.1211
_refine_ls_hydrogen_treatment constr
_refine_ls_matrix_type full
_refine_ls_number_parameters 180
_refine_ls_number_reflns 1803
_refine_ls_number_restraints 6
_refine_ls_R_factor_all 0.0932
_refine_ls_R_factor_gt 0.0285
_refine_ls_shift/su_max 0.001235
_refine_ls_structure_factor_coef F
_refine_ls_weighting_details
;
 Method, part 1, Chebychev polynomial, (Watkin, 1994, Prince, 1982) 
 [weight] = 1.0/[A~0~*T~0~(x)+A~1~*T~1~(x) ... +A~n-1~]*T~n-1~(x)] 
 where A~i~ are the Chebychev coefficients listed below and x= Fcalc/Fmax 
 Method = Robust Weighting (Prince, 1982) 
 W = [weight] * [1-(deltaF/6*sigmaF)^2^]^2^ 
 A~i~ are: 
 0.405 -0.158E-01 0.188 
;
_refine_ls_weighting_scheme calc
_refine_ls_wR_factor_all 0.0640
_refine_ls_wR_factor_gt 0.0302
_refine_ls_wR_factor_ref 0.0302
_reflns_limit_h_max 20
_reflns_limit_h_min 0
_reflns_limit_k_max 17
_reflns_limit_k_min 0
_reflns_limit_l_max 25
_reflns_limit_l_min 0
_reflns_number_gt 1803
_reflns_number_total 3723
_reflns_threshold_expression I>1.7\s(I)
_cod_data_source_file ja801159v-file001.cif
_cod_data_source_block CRYSTALS_cif
_cod_original_sg_symbol_H-M 'P n m a '
_cod_original_formula_sum 'C19 H18 Cl4 F3 N4 O5 Rh1 S1'
_cod_database_code 4107948

loop_
_symmetry_equiv_pos_as_xyz
x,y,z
-x,-y,-z
-x+1/2,y+1/2,z+1/2
x+1/2,-y+1/2,-z+1/2
x,-y+1/2,z
-x,y+1/2,-z
-x+1/2,-y,z+1/2
x+1/2,y,-z+1/2

loop_
_atom_site_label
_atom_site_type_symbol
_atom_site_fract_x
_atom_site_fract_y
_atom_site_fract_z
_atom_site_U_iso_or_equiv
_atom_site_occupancy
_atom_site_adp_type
_atom_site_refinement_flags_posn
_atom_site_refinement_flags_adp
H111 H 0.2241 0.7500 0.5513 0.0642 1.0000 Uiso RS .
H112 H 0.1445 0.7500 0.4821 0.0640 1.0000 Uiso RS .
C11 C 0.1542(5) 0.750000(6) 0.5382(4) 0.0549 1.0000 Uani S T
Rh1 Rh 0.69634(3) 0.7500 0.53085(2) 0.0251 1.0000 Uani S T
C1 C 0.6911(3) 0.6355(3) 0.62091(18) 0.0243 1.0000 Uani . .
C2 C 0.6329(3) 0.5334(3) 0.7236(2) 0.0285 1.0000 Uani . .
C3 C 0.7211(3) 0.4914(3) 0.7045(2) 0.0319 1.0000 Uani . .
C4 C 0.8520(3) 0.5394(4) 0.6060(3) 0.0482 1.0000 Uani . .
C5 C 0.5270(2) 0.6901(3) 0.67387(19) 0.0235 1.0000 Uani . .
C6 C 0.4374(2) 0.6322(3) 0.6783(2) 0.0300 1.0000 Uani . .
C7 C 0.3498(3) 0.6908(3) 0.6839(2) 0.0344 1.0000 Uani . .
C8 C 0.6997(3) 0.6344(3) 0.4525(2) 0.0336 1.0000 Uani . .
N1 N 0.6149(2) 0.6248(2) 0.67324(16) 0.0234 1.0000 Uani . .
N2 N 0.7558(2) 0.5544(2) 0.64218(18) 0.0294 1.0000 Uani . .
O1 O 0.7025(3) 0.5672(2) 0.40589(16) 0.0554 1.0000 Uani . .
H21 H 0.5900 0.5082 0.7638 0.0344 1.0000 Uiso R .
H31 H 0.7541 0.4321 0.7295 0.0392 1.0000 Uiso R .
H41 H 0.8932 0.4920 0.6380 0.0725 1.0000 Uiso R .
H42 H 0.8451 0.5053 0.5552 0.0723 1.0000 Uiso R .
H43 H 0.8840 0.6121 0.6004 0.0726 1.0000 Uiso R .
H61 H 0.4373 0.5521 0.6774 0.0339 1.0000 Uiso R .
H71 H 0.2900 0.6501 0.6869 0.0423 1.0000 Uiso R .
Cl2 Cl 0.10251(14) 0.87376(18) 0.57599(11) 0.1021 1.0000 Uani . .
C9 C 0.4546(4) 0.7500 0.1499(4) 0.0405 1.0000 Uani S T
C10 C 0.4098(6) 0.750000(6) 0.4056(4) 0.0556 1.0000 Uani S T
O2 O 0.5571(2) 0.8534(2) 0.25445(18) 0.0430 1.0000 Uani . .
O3 O 0.6439(3) 0.7500 0.1528(2) 0.0377 1.0000 Uani S T
S1 S 0.56600(9) 0.7500 0.20982(8) 0.0275 1.0000 Uani S T
F1 F 0.3737(3) 0.7500 0.1945(3) 0.0627 1.0000 Uani S T
F2 F 0.4496(2) 0.6583(3) 0.10500(18) 0.0699 1.0000 Uani . .
H101 H 0.4669 0.7500 0.3701 0.0701 1.0000 Uiso RS .
H102 H 0.3497 0.7500 0.3755 0.0701 1.0000 Uiso RS .
Cl1 Cl 0.41477(12) 0.87351(11) 0.46283(8) 0.0720 1.0000 Uani . .

loop_
_atom_site_aniso_label
_atom_site_aniso_U_11
_atom_site_aniso_U_22
_atom_site_aniso_U_33
_atom_site_aniso_U_23
_atom_site_aniso_U_13
_atom_site_aniso_U_12
C11 0.047(3) 0.085(5) 0.032(3) 0.0000 -0.002(3) 0.0000
Rh1 0.02727(18) 0.02147(15) 0.02647(17) 0.0000 0.0028(2) 0.0000
C1 0.0233(15) 0.0202(13) 0.0294(16) -0.0025(12) -0.0029(16) 0.0021(16)
C2 0.0338(19) 0.0222(15) 0.0295(17) 0.0067(13) -0.0021(15) -0.0031(15)
C3 0.037(2) 0.0236(15) 0.0352(18) 0.0067(15) -0.0075(15) 0.0035(15)
C4 0.037(2) 0.051(3) 0.056(3) 0.010(2) 0.013(2) 0.020(2)
C5 0.0233(16) 0.0235(15) 0.0239(15) 0.0004(13) -0.0014(13) 0.0001(14)
C6 0.0281(18) 0.0278(16) 0.0341(18) 0.0032(15) -0.0015(16) -0.0042(15)
C7 0.0228(17) 0.044(2) 0.037(2) 0.0013(17) 0.0044(16) -0.0078(16)
C8 0.0378(19) 0.0293(16) 0.034(2) -0.0018(13) 0.0012(19) -0.0045(19)
N1 0.0232(14) 0.0185(12) 0.0286(14) 0.0014(11) -0.0013(12) -0.0014(11)
N2 0.0303(16) 0.0240(14) 0.0338(15) 0.0017(12) 0.0000(13) 0.0034(13)
O1 0.078(2) 0.0431(15) 0.0450(15) -0.0177(14) -0.0057(18) -0.0017(19)
Cl2 0.0971(13) 0.1182(14) 0.0909(12) -0.0449(11) 0.0015(10) 0.0184(11)
C9 0.032(3) 0.036(3) 0.054(4) 0.0000 -0.002(3) 0.0000
C10 0.075(5) 0.056(4) 0.036(3) 0.0000 0.007(3) 0.0000
O2 0.0446(16) 0.0320(12) 0.0524(16) -0.0121(14) 0.0082(13) -0.0035(14)
O3 0.034(2) 0.038(2) 0.041(2) 0.0000 0.0090(18) 0.0000
S1 0.0281(7) 0.0209(5) 0.0333(6) 0.0000 0.0060(5) 0.0000
F1 0.0296(18) 0.072(3) 0.086(3) 0.0000 0.007(2) 0.0000
F2 0.0592(17) 0.0694(18) 0.081(2) -0.0325(16) -0.0224(15) -0.0015(15)
Cl1 0.0990(10) 0.0603(7) 0.0568(7) -0.0134(7) -0.0112(8) 0.0186(7)

loop_
_atom_type_symbol
_atom_type_scat_dispersion_real
_atom_type_scat_dispersion_imag
_atom_type_scat_Cromer_Mann_a1
_atom_type_scat_Cromer_Mann_b1
_atom_type_scat_Cromer_Mann_a2
_atom_type_scat_Cromer_Mann_b2
_atom_type_scat_Cromer_Mann_a3
_atom_type_scat_Cromer_Mann_b3
_atom_type_scat_Cromer_Mann_a4
_atom_type_scat_Cromer_Mann_b4
_atom_type_scat_Cromer_Mann_c
_atom_type_scat_source
C 0.0033 0.0016 2.3100 20.8439 1.0200 10.2075 1.5886 0.5687 0.8650 51.6512 0.2156 'International Tables Vol C 4.2.6.8 and 6.1.1.4'
H 0.0000 0.0000 0.4930 10.5109 0.3229 26.1257 0.1402 3.1424 0.0408 57.7998 0.0030 'International Tables Vol C 4.2.6.8 and 6.1.1.4'
N 0.0061 0.0033 12.2126 0.0057 3.1322 9.8933 2.0125 28.9975 1.1663 0.5826 -11.5290 'International Tables Vol C 4.2.6.8 and 6.1.1.4'
O 0.0106 0.0060 3.0485 13.2771 2.2868 5.7011 1.5463 0.3239 0.8670 32.9089 0.2508 'International Tables Vol C 4.2.6.8 and 6.1.1.4'
F 0.0171 0.0103 3.5392 10.2825 2.6412 4.2944 1.5170 0.2615 1.0243 26.1476 0.2776 'International Tables Vol C 4.2.6.8 and 6.1.1.4'
S 0.1246 0.1234 6.9053 1.4679 5.2034 22.2151 1.4379 0.2536 1.5863 56.1720 0.8669 'International Tables Vol C 4.2.6.8 and 6.1.1.4'
Rh -1.1178 0.9187 19.2957 0.7515 14.3501 8.2176 4.7343 25.8749 1.2892 98.6062 5.3280 'International Tables Vol C 4.2.6.8 and 6.1.1.4'
Cl 0.1484 0.1585 11.4604 0.0104 7.1964 1.1662 6.2556 18.5194 1.6455 47.7784 -9.5574 'International Tables Vol C 4.2.6.8 and 6.1.1.4'

loop_
_geom_angle_atom_site_label_1
_geom_angle_site_symmetry_1
_geom_angle_atom_site_label_2
_geom_angle_atom_site_label_3
_geom_angle_site_symmetry_3
_geom_angle
_geom_angle_publ_flag
Cl2 5_565 C11 H111 . 108.0 no
Cl2 5_565 C11 H112 . 108.1 no
H111 . C11 H112 . 111.1 no
Cl2 5_565 C11 Cl2 . 113.5(4) yes
H111 . C11 Cl2 . 108.0 no
H112 . C11 Cl2 . 108.1 no
C1 5_565 Rh1 C8 5_565 93.36(12) yes
C1 5_565 Rh1 C1 . 82.37(17) yes
C8 5_565 Rh1 C1 . 175.71(14) yes
C1 5_565 Rh1 C8 . 175.71(14) yes
C8 5_565 Rh1 C8 . 90.9(2) yes
C1 . Rh1 C8 . 93.36(12) yes
Rh1 . C1 N1 . 125.1(2) yes
Rh1 . C1 N2 . 130.2(3) yes
N1 . C1 N2 . 104.7(3) yes
C3 . C2 N1 . 106.9(3) yes
C3 . C2 H21 . 127.8 no
N1 . C2 H21 . 125.2 no
C2 . C3 N2 . 107.2(3) yes
C2 . C3 H31 . 126.6 no
N2 . C3 H31 . 126.1 no
N2 . C4 H41 . 110.7 no
N2 . C4 H42 . 110.2 no
H41 . C4 H42 . 109.1 no
N2 . C4 H43 . 109.9 no
H41 . C4 H43 . 107.9 no
H42 . C4 H43 . 108.9 no
C5 5_565 C5 C6 . 119.14(19) yes
C5 5_565 C5 N1 . 122.70(16) yes
C6 . C5 N1 . 118.1(3) yes
C5 . C6 C7 . 120.9(3) yes
C5 . C6 H61 . 119.2 no
C7 . C6 H61 . 119.9 no
C7 5_565 C7 C6 . 119.9(2) yes
C7 5_565 C7 H71 . 120.4 no
C6 . C7 H71 . 119.7 no
Rh1 . C8 O1 . 179.2(4) yes
C5 . N1 C2 . 123.9(3) yes
C5 . N1 C1 . 126.2(3) yes
C2 . N1 C1 . 109.7(3) yes
C4 . N2 C3 . 124.7(3) yes
C4 . N2 C1 . 123.9(3) yes
C3 . N2 C1 . 111.3(3) yes
F2 5_565 C9 S1 . 111.4(3) yes
F2 5_565 C9 F1 . 106.7(3) yes
S1 . C9 F1 . 111.3(4) yes
F2 5_565 C9 F2 . 109.1(5) yes
S1 . C9 F2 . 111.4(3) yes
F1 . C9 F2 . 106.7(3) yes
Cl1 5_565 C10 H101 . 108.2 no
Cl1 5_565 C10 H102 . 109.2 no
H101 . C10 H102 . 110.0 no
Cl1 5_565 C10 Cl1 . 112.0(4) yes
H101 . C10 Cl1 . 108.2 no
H102 . C10 Cl1 . 109.2 no
C9 . S1 O2 5_565 103.05(17) yes
C9 . S1 O2 . 103.05(17) yes
O2 5_565 S1 O2 . 115.2(3) yes
C9 . S1 O3 . 103.4(3) yes
O2 5_565 S1 O3 . 114.83(14) yes
O2 . S1 O3 . 114.83(14) yes

loop_
_geom_bond_atom_site_label_1
_geom_bond_atom_site_label_2
_geom_bond_site_symmetry_2
_geom_bond_distance
_geom_bond_publ_flag
H111 C11 . 0.973 no
H112 C11 . 0.963 no
C11 Cl2 5_565 1.733(4) yes
C11 Cl2 . 1.733(4) yes
Rh1 C1 5_565 2.036(3) yes
Rh1 C8 5_565 1.899(3) yes
Rh1 C1 . 2.036(3) yes
Rh1 C8 . 1.899(3) yes
C1 N1 . 1.368(4) yes
C1 N2 . 1.343(4) yes
C2 C3 . 1.333(5) yes
C2 N1 . 1.392(4) yes
C2 H21 . 0.944 no
C3 N2 . 1.374(4) yes
C3 H31 . 0.929 no
C4 N2 . 1.452(5) yes
C4 H41 . 0.956 no
C4 H42 . 0.957 no
C4 H43 . 0.960 no
C5 C5 5_565 1.402(6) yes
C5 C6 . 1.392(5) yes
C5 N1 . 1.416(4) yes
C6 C7 . 1.375(5) yes
C6 H61 . 0.939 no
C7 C7 5_565 1.387(8) yes
C7 H71 . 0.941 no
C8 O1 . 1.117(4) yes
C9 F2 5_565 1.319(4) yes
C9 S1 . 1.822(6) yes
C9 F1 . 1.332(7) yes
C9 F2 . 1.319(4) yes
C10 Cl1 5_565 1.744(4) yes
C10 H101 . 0.981 no
C10 H102 . 0.961 no
C10 Cl1 . 1.744(4) yes
O2 S1 . 1.434(3) yes
O3 S1 . 1.433(4) yes
